data_7024771
loop_
_publ_author_name
'Chen, Pingping'
'Chen, Yanhui'
'Zhou, Yuhan'
'Peng, Ying'
'Qu, Jingping'
'Hidai, Masanobu'

_publ_section_title
;
 Heterometallic cubane-type clusters [M'Mo3S4] (M' = Au, Ag and Cu):
 synthesis, structures and electrochemical properties.
;
_journal_issue 24
_journal_name_full 'Dalton transactions (Cambridge, England : 2003)'
_journal_page_first 5658
_journal_page_last 5663
_journal_paper_doi 10.1039/b921176d
_journal_volume 39
_journal_year 2010
_chemical_formula_moiety 'C52 H88 Au F12 Mo3 O P3 S4'
_chemical_formula_sum 'C52 H88 Au F12 Mo3 O P3 S4'
_chemical_formula_weight 1663.16
_chemical_name_systematic
;
?
;
_space_group_IT_number 62
_symmetry_cell_setting orthorhombic
_symmetry_space_group_name_Hall '-P 2ac 2n'
_symmetry_space_group_name_H-M 'P n m a'
_atom_sites_solution_hydrogens geom
_atom_sites_solution_primary direct
_atom_sites_solution_secondary difmap
_audit_creation_method SHELXL-97
_cell_angle_alpha 90.00
_cell_angle_beta 90.00
_cell_angle_gamma 90.00
_cell_formula_units_Z 4
_cell_length_a 25.7804(7)
_cell_length_b 16.9252(4)
_cell_length_c 15.0345(4)
_cell_measurement_reflns_used 3688
_cell_measurement_temperature 293(2)
_cell_measurement_theta_max 21.93
_cell_measurement_theta_min 2.73
_cell_volume 6560.1(3)
_computing_cell_refinement 'Bruker SMART'
_computing_data_collection 'Bruker SMART'
_computing_data_reduction 'Bruker SAINT'
_computing_molecular_graphics 'Bruker SHELXTL'
_computing_publication_material 'Bruker SHELXTL'
_computing_structure_refinement 'SHELXL-97 (Sheldrick, 1997)'
_computing_structure_solution 'SHELXS-97 (Sheldrick, 1990)'
_diffrn_ambient_temperature 293(2)
_diffrn_measured_fraction_theta_full 0.999
_diffrn_measured_fraction_theta_max 0.999
_diffrn_measurement_device_type 'CCD area detector'
_diffrn_measurement_method 'phi and omega scans'
_diffrn_radiation_monochromator graphite
_diffrn_radiation_source 'fine-focus sealed tube'
_diffrn_radiation_type MoK\a
_diffrn_radiation_wavelength 0.71073
_diffrn_reflns_av_R_equivalents 0.0555
_diffrn_reflns_av_sigmaI/netI 0.0474
_diffrn_reflns_limit_h_max 26
_diffrn_reflns_limit_h_min -30
_diffrn_reflns_limit_k_max 18
_diffrn_reflns_limit_k_min -20
_diffrn_reflns_limit_l_max 16
_diffrn_reflns_limit_l_min -17
_diffrn_reflns_number 24186
_diffrn_reflns_theta_full 25.00
_diffrn_reflns_theta_max 25.00
_diffrn_reflns_theta_min 1.57
_exptl_absorpt_coefficient_mu 3.059
_exptl_absorpt_correction_T_max 0.6090
_exptl_absorpt_correction_T_min 0.4411
_exptl_absorpt_correction_type empirical
_exptl_absorpt_process_details SADABS
_exptl_crystal_colour GREEN
_exptl_crystal_density_diffrn 1.684
_exptl_crystal_density_method 'not measured'
_exptl_crystal_description BLOCK
_exptl_crystal_F_000 3320
_exptl_crystal_size_max 0.32
_exptl_crystal_size_mid 0.25
_exptl_crystal_size_min 0.18
_refine_diff_density_max 1.786
_refine_diff_density_min -1.790
_refine_diff_density_rms 0.165
_refine_ls_extinction_method none
_refine_ls_goodness_of_fit_ref 1.042
_refine_ls_hydrogen_treatment constr
_refine_ls_matrix_type full
_refine_ls_number_parameters 391
_refine_ls_number_reflns 5980
_refine_ls_number_restraints 32
_refine_ls_restrained_S_all 1.070
_refine_ls_R_factor_all 0.0844
_refine_ls_R_factor_gt 0.0542
_refine_ls_shift/su_max 0.001
_refine_ls_shift/su_mean 0.000
_refine_ls_structure_factor_coef Fsqd
_refine_ls_weighting_details 'calc w=1/[\s^2^(Fo^2^)+(0.1082P)^2^+0.0000P] where P=(Fo^2^+2Fc^2^)/3'
_refine_ls_weighting_scheme calc
_refine_ls_wR_factor_gt 0.1543
_refine_ls_wR_factor_ref 0.1712
_reflns_number_gt 4160
_reflns_number_total 5980
_reflns_threshold_expression >2sigma(I)
_cod_data_source_file b921176d.txt
_cod_data_source_block 2b
_cod_depositor_comments
;
The following automatic conversions were performed:

'_symmetry_cell_setting' value 'Orthorhombic' changed to
'orthorhombic' according to
/home/saulius/struct/CIF-dictionaries/cif_core.dic dictionary named
'cif_core.dic' version 2.4.2 from 2011-04-26.

Automatic conversion script
Id: cif_fix_values 1891 2012-01-12 08:04:46Z andrius 
;
_cod_original_sg_symbol_H-M 'Pnma '
_cod_database_code 7024771

loop_
_symmetry_equiv_pos_as_xyz
'x, y, z'
'-x+1/2, -y, z+1/2'
'-x, y+1/2, -z'
'x+1/2, -y+1/2, -z+1/2'
'-x, -y, -z'
'x-1/2, y, -z-1/2'
'x, -y-1/2, z'
'-x-1/2, y-1/2, z-1/2'

loop_
_atom_site_label
_atom_site_type_symbol
_atom_site_fract_x
_atom_site_fract_y
_atom_site_fract_z
_atom_site_U_iso_or_equiv
_atom_site_adp_type
_atom_site_occupancy
_atom_site_symmetry_multiplicity
_atom_site_calc_flag
_atom_site_refinement_flags
Au1 Au -0.097216(18) 0.2500 0.98688(4) 0.0661(2) Uani 1 2 d S
Mo1 Mo -0.20161(2) 0.16669(4) 0.89419(4) 0.0377(2) Uani 1 1 d .
Mo2 Mo -0.20643(3) 0.2500 1.05777(6) 0.0338(2) Uani 1 2 d S
S1 S -0.15557(7) 0.13996(10) 1.02525(12) 0.0397(4) Uani 1 1 d .
S2 S -0.14898(11) 0.2500 0.81308(18) 0.0436(6) Uani 1 2 d S
S3 S -0.26696(10) 0.2500 0.94413(19) 0.0440(6) Uani 1 2 d S
P1 P -0.00882(12) 0.2500 0.9713(2) 0.0509(8) Uani 1 2 d S
C1 C -0.1919(6) 0.0746(7) 0.7773(8) 0.087(4) Uani 1 1 d .
C2 C -0.1871(3) 0.0325(5) 0.8555(7) 0.057(2) Uani 1 1 d .
C3 C -0.2342(3) 0.0356(4) 0.9003(6) 0.0477(19) Uani 1 1 d .
C4 C -0.2695(4) 0.0804(5) 0.8519(8) 0.068(3) Uani 1 1 d .
C5 C -0.2428(6) 0.1049(6) 0.7746(8) 0.089(4) Uani 1 1 d .
C6 C -0.1526(7) 0.0820(9) 0.7008(10) 0.193(11) Uani 1 1 d .
H6A H -0.1564 0.0377 0.6614 0.290 Uiso 1 1 calc R
H6B H -0.1181 0.0827 0.7247 0.290 Uiso 1 1 calc R
H6C H -0.1589 0.1300 0.6687 0.290 Uiso 1 1 calc R
C7 C -0.1410(4) -0.0159(6) 0.8822(11) 0.127(6) Uani 1 1 d .
H7A H -0.1441 -0.0680 0.8578 0.190 Uiso 1 1 calc R
H7B H -0.1394 -0.0191 0.9459 0.190 Uiso 1 1 calc R
H7C H -0.1100 0.0086 0.8602 0.190 Uiso 1 1 calc R
C8 C -0.2469(6) -0.0096(7) 0.9885(7) 0.098(4) Uani 1 1 d .
H8A H -0.2597 -0.0613 0.9746 0.146 Uiso 1 1 calc R
H8B H -0.2727 0.0191 1.0213 0.146 Uiso 1 1 calc R
H8C H -0.2160 -0.0142 1.0237 0.146 Uiso 1 1 calc R
C9 C -0.3264(4) 0.0899(7) 0.8717(12) 0.128(6) Uani 1 1 d .
H9A H -0.3453 0.0461 0.8471 0.193 Uiso 1 1 calc R
H9B H -0.3388 0.1382 0.8456 0.193 Uiso 1 1 calc R
H9C H -0.3316 0.0916 0.9349 0.193 Uiso 1 1 calc R
C10 C -0.2656(10) 0.1475(9) 0.6955(11) 0.216(12) Uani 1 1 d .
H10A H -0.2814 0.1098 0.6561 0.324 Uiso 1 1 calc R
H10B H -0.2386 0.1753 0.6645 0.324 Uiso 1 1 calc R
H10C H -0.2913 0.1844 0.7155 0.324 Uiso 1 1 calc R
C11 C -0.1942(5) 0.2500 1.2127(7) 0.054(3) Uani 1 2 d SD
C12 C -0.2233(4) 0.1826(5) 1.1939(5) 0.053(2) Uani 1 1 d .
C13 C -0.2709(3) 0.2079(5) 1.1563(5) 0.052(2) Uani 1 1 d .
C14 C -0.1419(5) 0.2500 1.2565(8) 0.100(6) Uani 1 2 d SD
H14A H -0.1457 0.2500 1.3200 0.150 Uiso 1 2 d SR
H14B H -0.1231 0.2037 1.2384 0.150 Uiso 1 1 d R
C15 C -0.2100(5) 0.0970(6) 1.2169(7) 0.091(4) Uani 1 1 d .
H15A H -0.2211 0.0857 1.2765 0.137 Uiso 1 1 calc R
H15B H -0.1732 0.0894 1.2125 0.137 Uiso 1 1 calc R
H15C H -0.2273 0.0622 1.1763 0.137 Uiso 1 1 calc R
C16 C -0.3174(4) 0.1586(7) 1.1356(7) 0.085(3) Uani 1 1 d .
H16A H -0.3372 0.1505 1.1889 0.128 Uiso 1 1 calc R
H16B H -0.3065 0.1085 1.1124 0.128 Uiso 1 1 calc R
H16C H -0.3385 0.1852 1.0922 0.128 Uiso 1 1 calc R
C17 C 0.0144(4) 0.1629(10) 0.9105(9) 0.120(6) Uani 1 1 d .
H17A H 0.0051 0.1282 0.9603 0.144 Uiso 1 1 calc R
C18 C -0.0162(5) 0.1222(8) 0.8553(15) 0.175(10) Uani 1 1 d .
H18A H -0.0272 0.1587 0.8093 0.210 Uiso 1 1 calc R
H18B H -0.0470 0.1082 0.8887 0.210 Uiso 1 1 calc R
C19 C 0.0011(4) 0.0502(6) 0.8099(9) 0.087(3) Uani 1 1 d .
H19A H -0.0068 0.0554 0.7471 0.105 Uiso 1 1 calc R
H19B H -0.0190 0.0061 0.8326 0.105 Uiso 1 1 calc R
C20 C 0.0574(5) 0.0302(9) 0.8190(16) 0.158(9) Uani 1 1 d .
H20A H 0.0596 -0.0253 0.8345 0.190 Uiso 1 1 calc R
H20B H 0.0730 0.0359 0.7607 0.190 Uiso 1 1 calc R
C21 C 0.0856(6) 0.0673(15) 0.8731(13) 0.207(13) Uani 1 1 d .
H21A H 0.1174 0.0794 0.8416 0.249 Uiso 1 1 calc R
H21B H 0.0947 0.0299 0.9193 0.249 Uiso 1 1 calc R
C22 C 0.0698(4) 0.1435(7) 0.9210(8) 0.077(3) Uani 1 1 d .
H22A H 0.0775 0.1381 0.9839 0.092 Uiso 1 1 calc R
H22B H 0.0904 0.1869 0.8981 0.092 Uiso 1 1 calc R
C23 C 0.0218(5) 0.2500 1.0827(8) 0.060(3) Uani 1 2 d S
H23A H 0.0595 0.2500 1.0741 0.072 Uiso 1 2 calc SR
C24 C 0.0080(4) 0.1771(5) 1.1361(6) 0.071(3) Uani 1 1 d .
H24A H -0.0291 0.1754 1.1462 0.085 Uiso 1 1 calc R
H24B H 0.0178 0.1301 1.1032 0.085 Uiso 1 1 calc R
C25 C 0.0358(5) 0.1789(7) 1.2227(7) 0.087(3) Uani 1 1 d .
H25A H 0.0266 0.1322 1.2566 0.104 Uiso 1 1 calc R
H25B H 0.0729 0.1772 1.2118 0.104 Uiso 1 1 calc R
C26 C 0.0235(7) 0.2500 1.2761(11) 0.084(4) Uani 1 2 d S
H26A H 0.0439 0.2500 1.3304 0.101 Uiso 1 2 calc SR
H26B H -0.0129 0.2500 1.2921 0.101 Uiso 1 2 calc SR
P2 P 0.20760(15) 0.2500 0.0653(3) 0.0649(10) Uani 1 2 d S
F1 F 0.2551(8) 0.2500 0.0042(13) 0.238(11) Uani 1 2 d S
F2 F 0.1850(5) 0.1856(6) 0.0017(7) 0.170(5) Uani 1 1 d .
F3 F 0.1579(6) 0.2500 0.1156(14) 0.258(11) Uani 1 2 d S
F4 F 0.2323(5) 0.1859(5) 0.1224(6) 0.178(5) Uani 1 1 d .
P3 P 0.0504(2) 0.2500 0.5969(4) 0.1065(17) Uani 1 2 d S
F5 F 0.0005(6) 0.2500 0.6493(13) 0.262(12) Uani 1 2 d S
F6 F 0.0467(7) 0.1590(8) 0.6070(10) 0.248(8) Uani 1 1 d .
F7 F 0.0996(5) 0.2500 0.5467(14) 0.220(10) Uani 1 2 d S
F8 F 0.0150(8) 0.2500 0.5085(10) 0.216(9) Uani 1 2 d S
F9 F 0.0831(5) 0.2500 0.6839(9) 0.159(5) Uani 1 2 d S
O1 O 0.4233(9) 0.0932(13) 1.0884(14) 0.167(9) Uani 0.50 1 d PDU
C27 C 0.4312(8) -0.0162(13) 0.9445(14) 0.092(7) Uani 0.50 1 d PDU
H27A H 0.4540 -0.0570 0.9239 0.138 Uiso 0.50 1 calc PR
H27B H 0.4290 0.0247 0.9004 0.138 Uiso 0.50 1 calc PR
H27C H 0.3973 -0.0380 0.9547 0.138 Uiso 0.50 1 calc PR
C28 C 0.4537(12) 0.021(2) 1.037(2) 0.197(11) Uani 0.50 1 d PDU
H28A H 0.4887 0.0390 1.0253 0.236 Uiso 0.50 1 calc PR
H28B H 0.4566 -0.0224 1.0793 0.236 Uiso 0.50 1 calc PR
C29 C 0.3765(10) 0.1358(15) 1.0340(17) 0.152(10) Uani 0.50 1 d PDU
H29A H 0.3472 0.1259 1.0717 0.183 Uiso 0.50 1 d PR
H29B H 0.3722 0.1001 0.9849 0.183 Uiso 0.50 1 d PR
C30 C 0.3603(12) 0.2112(18) 0.9884(16) 0.173(13) Uani 0.50 1 d PDU
H30B H 0.3267 0.2065 0.9616 0.259 Uiso 0.50 1 d PR
H30A H 0.3595 0.2500 1.0332 0.259 Uiso 1 2 d SR
H30C H 0.3853 0.2250 0.9437 0.259 Uiso 0.50 1 d PR

loop_
_atom_site_aniso_label
_atom_site_aniso_U_11
_atom_site_aniso_U_22
_atom_site_aniso_U_33
_atom_site_aniso_U_23
_atom_site_aniso_U_13
_atom_site_aniso_U_12
Au1 0.0407(3) 0.0596(4) 0.0979(5) 0.000 0.0114(3) 0.000
Mo1 0.0448(4) 0.0279(3) 0.0405(4) -0.0035(3) -0.0016(3) -0.0044(3)
Mo2 0.0401(5) 0.0258(4) 0.0356(5) 0.000 0.0035(4) 0.000
S1 0.0479(11) 0.0272(9) 0.0440(10) 0.0022(8) 0.0002(9) 0.0027(8)
S2 0.0558(16) 0.0361(14) 0.0388(15) 0.000 0.0031(13) 0.000
S3 0.0385(14) 0.0433(15) 0.0501(16) 0.000 -0.0027(12) 0.000
P1 0.0371(15) 0.0573(19) 0.0582(19) 0.000 0.0048(14) 0.000
C1 0.141(11) 0.057(6) 0.063(7) -0.039(6) 0.026(7) -0.039(7)
C2 0.059(5) 0.029(4) 0.082(7) -0.024(4) 0.005(5) -0.002(4)
C3 0.056(5) 0.025(4) 0.062(5) -0.005(4) 0.001(4) -0.010(4)
C4 0.066(6) 0.045(5) 0.092(8) -0.022(5) -0.029(6) -0.009(5)
C5 0.149(11) 0.053(6) 0.064(7) 0.006(5) -0.054(8) -0.031(7)
C6 0.31(2) 0.152(14) 0.119(12) -0.086(11) 0.142(15) -0.138(16)
C7 0.074(7) 0.047(6) 0.260(18) -0.062(9) -0.010(9) 0.010(6)
C8 0.149(12) 0.048(6) 0.096(9) 0.005(6) 0.002(8) -0.033(7)
C9 0.044(6) 0.082(8) 0.260(19) -0.059(10) -0.036(8) -0.006(6)
C10 0.42(3) 0.095(11) 0.130(14) 0.000(10) -0.175(19) -0.066(16)
C11 0.072(8) 0.065(8) 0.026(5) 0.000 0.007(6) 0.000
C12 0.083(6) 0.039(4) 0.038(4) 0.006(4) 0.020(4) -0.002(4)
C13 0.060(5) 0.050(5) 0.047(5) -0.003(4) 0.020(4) -0.011(4)
C14 0.092(11) 0.173(18) 0.036(8) 0.000 -0.004(8) 0.000
C15 0.152(11) 0.054(6) 0.068(7) 0.035(5) 0.044(7) 0.024(6)
C16 0.081(7) 0.100(9) 0.075(7) -0.006(6) 0.027(6) -0.031(6)
C17 0.055(6) 0.191(16) 0.113(10) -0.086(10) -0.019(6) 0.061(8)
C18 0.060(7) 0.103(10) 0.36(3) -0.143(15) -0.041(12) 0.023(7)
C19 0.084(7) 0.064(7) 0.114(9) -0.027(6) 0.011(7) 0.010(6)
C20 0.072(9) 0.083(9) 0.32(3) -0.066(14) 0.052(12) 0.002(7)
C21 0.110(12) 0.31(3) 0.197(19) -0.17(2) -0.068(12) 0.144(16)
C22 0.053(5) 0.081(7) 0.096(8) 0.001(6) 0.002(5) 0.017(5)
C23 0.066(8) 0.055(8) 0.058(8) 0.000 -0.001(6) 0.000
C24 0.104(8) 0.046(5) 0.064(6) 0.006(5) 0.003(6) -0.003(5)
C25 0.111(9) 0.078(8) 0.071(7) 0.014(6) -0.006(7) 0.007(7)
C26 0.100(12) 0.073(10) 0.079(10) 0.000 -0.016(9) 0.000
P2 0.079(3) 0.052(2) 0.064(2) 0.000 -0.0165(19) 0.000
F1 0.162(16) 0.36(3) 0.194(17) 0.000 0.062(13) 0.000
F2 0.262(13) 0.097(6) 0.152(8) -0.015(6) -0.108(8) -0.011(7)
F3 0.142(13) 0.37(3) 0.26(2) 0.000 0.100(14) 0.000
F4 0.304(13) 0.087(5) 0.144(7) -0.012(5) -0.140(8) 0.051(7)
P3 0.085(3) 0.125(5) 0.109(4) 0.000 -0.006(3) 0.000
F5 0.141(13) 0.47(4) 0.175(16) 0.000 0.036(12) 0.000
F6 0.35(2) 0.138(10) 0.252(16) -0.019(10) -0.062(15) -0.070(11)
F7 0.119(12) 0.33(3) 0.206(17) 0.000 0.062(11) 0.000
F8 0.198(17) 0.33(3) 0.119(11) 0.000 -0.037(11) 0.000
F9 0.160(10) 0.184(13) 0.135(11) 0.000 -0.053(9) 0.000
O1 0.172(17) 0.167(18) 0.163(17) -0.056(14) 0.086(13) -0.069(16)
C27 0.067(12) 0.092(16) 0.116(18) 0.043(14) -0.018(12) -0.023(12)
C28 0.18(2) 0.20(2) 0.21(2) -0.007(19) 0.067(18) -0.043(19)
C29 0.165(18) 0.20(2) 0.096(16) -0.080(15) 0.062(14) -0.126(18)
C30 0.20(2) 0.23(3) 0.094(17) -0.077(18) 0.030(16) -0.10(2)

loop_
_atom_type_symbol
_atom_type_description
_atom_type_scat_dispersion_real
_atom_type_scat_dispersion_imag
_atom_type_scat_source
C C 0.0033 0.0016 'International Tables Vol C Tables 4.2.6.8 and 6.1.1.4'
H H 0.0000 0.0000 'International Tables Vol C Tables 4.2.6.8 and 6.1.1.4'
P P 0.1023 0.0942 'International Tables Vol C Tables 4.2.6.8 and 6.1.1.4'
S S 0.1246 0.1234 'International Tables Vol C Tables 4.2.6.8 and 6.1.1.4'
Mo Mo -1.6832 0.6857 'International Tables Vol C Tables 4.2.6.8 and 6.1.1.4'
Au Au -2.0133 8.8022 'International Tables Vol C Tables 4.2.6.8 and 6.1.1.4'
F F 0.0171 0.0103 'International Tables Vol C Tables 4.2.6.8 and 6.1.1.4'
O O 0.0106 0.0060 'International Tables Vol C Tables 4.2.6.8 and 6.1.1.4'

loop_
_geom_angle_atom_site_label_1
_geom_angle_atom_site_label_2
_geom_angle_atom_site_label_3
_geom_angle
_geom_angle_site_symmetry_1
_geom_angle_site_symmetry_3
P1 Au1 S1 129.17(5) . .
P1 Au1 S1 129.17(5) . 7_565
S1 Au1 S1 98.27(9) . 7_565
P1 Au1 S2 111.18(10) . .
S1 Au1 S2 86.03(6) . .
S1 Au1 S2 86.03(6) 7_565 .
P1 Au1 Mo2 165.14(9) . .
S1 Au1 Mo2 49.14(4) . .
S1 Au1 Mo2 49.14(4) 7_565 .
S2 Au1 Mo2 83.68(6) . .
S2 Mo1 S3 103.10(7) . .
S2 Mo1 C5 97.7(3) . .
S3 Mo1 C5 101.0(4) . .
S2 Mo1 S1 105.34(9) . .
S3 Mo1 S1 102.28(9) . .
C5 Mo1 S1 142.2(3) . .
S2 Mo1 C1 87.0(3) . .
S3 Mo1 C1 135.9(4) . .
C5 Mo1 C1 34.9(4) . .
S1 Mo1 C1 116.4(4) . .
S2 Mo1 C4 132.1(3) . .
S3 Mo1 C4 85.7(2) . .
C5 Mo1 C4 35.0(4) . .
S1 Mo1 C4 118.8(3) . .
C1 Mo1 C4 58.1(4) . .
S2 Mo1 C3 143.1(2) . .
S3 Mo1 C3 107.4(2) . .
C5 Mo1 C3 56.7(3) . .
S1 Mo1 C3 88.1(2) . .
C1 Mo1 C3 56.6(3) . .
C4 Mo1 C3 34.1(3) . .
S2 Mo1 C2 111.2(2) . .
S3 Mo1 C2 140.8(2) . .
C5 Mo1 C2 56.9(4) . .
S1 Mo1 C2 86.6(2) . .
C1 Mo1 C2 33.9(4) . .
C4 Mo1 C2 57.4(3) . .
C3 Mo1 C2 34.0(3) . .
S2 Mo1 Mo1 52.30(4) . 7_565
S3 Mo1 Mo1 52.60(4) . 7_565
C5 Mo1 Mo1 116.6(3) . 7_565
S1 Mo1 Mo1 101.12(5) . 7_565
C1 Mo1 Mo1 131.3(3) . 7_565
C4 Mo1 Mo1 128.1(2) . 7_565
C3 Mo1 Mo1 159.2(2) . 7_565
C2 Mo1 Mo1 163.0(2) . 7_565
S2 Mo1 Mo2 100.38(6) . .
S3 Mo1 Mo2 52.13(7) . .
C5 Mo1 Mo2 150.5(4) . .
S1 Mo1 Mo2 52.38(5) . .
C1 Mo1 Mo2 167.8(4) . .
C4 Mo1 Mo2 120.5(3) . .
C3 Mo1 Mo2 114.5(2) . .
C2 Mo1 Mo2 134.0(3) . .
Mo1 Mo1 Mo2 60.205(15) 7_565 .
S3 Mo2 S1 102.98(7) . 7_565
S3 Mo2 S1 102.98(7) . .
S1 Mo2 S1 106.16(10) 7_565 .
S3 Mo2 C13 89.3(2) . .
S1 Mo2 C13 141.0(2) 7_565 .
S1 Mo2 C13 106.8(2) . .
S3 Mo2 C13 89.3(2) . 7_565
S1 Mo2 C13 106.8(2) 7_565 7_565
S1 Mo2 C13 141.0(2) . 7_565
C13 Mo2 C13 35.5(4) . 7_565
S3 Mo2 C11 145.3(3) . .
S1 Mo2 C11 97.63(18) 7_565 .
S1 Mo2 C11 97.63(18) . .
C13 Mo2 C11 57.8(3) . .
C13 Mo2 C11 57.8(3) 7_565 .
S3 Mo2 C12 120.7(2) . .
S1 Mo2 C12 131.7(2) 7_565 .
S1 Mo2 C12 84.3(2) . .
C13 Mo2 C12 34.9(3) . .
C13 Mo2 C12 58.1(3) 7_565 .
C11 Mo2 C12 34.2(3) . .
S3 Mo2 C12 120.7(2) . 7_565
S1 Mo2 C12 84.3(2) 7_565 7_565
S1 Mo2 C12 131.7(2) . 7_565
C13 Mo2 C12 58.1(3) . 7_565
C13 Mo2 C12 34.9(3) 7_565 7_565
C11 Mo2 C12 34.2(3) . 7_565
C12 Mo2 C12 57.2(4) . 7_565
S3 Mo2 Mo1 52.38(6) . .
S1 Mo2 Mo1 100.99(6) 7_565 .
S1 Mo2 Mo1 52.86(5) . .
C13 Mo2 Mo1 115.4(2) . .
C13 Mo2 Mo1 137.0(2) 7_565 .
C11 Mo2 Mo1 148.55(9) . .
C12 Mo2 Mo1 121.0(2) . .
C12 Mo2 Mo1 171.9(2) 7_565 .
S3 Mo2 Mo1 52.38(6) . 7_565
S1 Mo2 Mo1 52.86(5) 7_565 7_565
S1 Mo2 Mo1 100.99(6) . 7_565
C13 Mo2 Mo1 137.0(2) . 7_565
C13 Mo2 Mo1 115.4(2) 7_565 7_565
C11 Mo2 Mo1 148.55(9) . 7_565
C12 Mo2 Mo1 171.9(2) . 7_565
C12 Mo2 Mo1 121.0(2) 7_565 7_565
Mo1 Mo2 Mo1 59.59(3) . 7_565
S3 Mo2 Au1 111.67(8) . .
S1 Mo2 Au1 53.08(5) 7_565 .
S1 Mo2 Au1 53.08(5) . .
C13 Mo2 Au1 152.8(2) . .
C13 Mo2 Au1 152.8(2) 7_565 .
C11 Mo2 Au1 103.1(3) . .
C12 Mo2 Au1 118.4(2) . .
C12 Mo2 Au1 118.4(2) 7_565 .
Mo1 Mo2 Au1 69.65(2) . .
Mo1 Mo2 Au1 69.65(2) 7_565 .
Mo2 S1 Mo1 74.76(6) . .
Mo2 S1 Au1 77.78(6) . .
Mo1 S1 Au1 88.08(6) . .
Mo1 S2 Mo1 75.40(9) . 7_565
Mo1 S2 Au1 78.27(7) . .
Mo1 S2 Au1 78.27(7) 7_565 .
Mo2 S3 Mo1 75.49(8) . 7_565
Mo2 S3 Mo1 75.49(8) . .
Mo1 S3 Mo1 74.80(9) 7_565 .
C17 P1 C17 106.9(11) 7_565 .
C17 P1 C23 108.1(5) 7_565 .
C17 P1 C23 108.1(5) . .
C17 P1 Au1 112.0(4) 7_565 .
C17 P1 Au1 112.0(4) . .
C23 P1 Au1 109.3(5) . .
C2 C1 C5 107.2(10) . .
C2 C1 C6 128.2(14) . .
C5 C1 C6 124.3(14) . .
C2 C1 Mo1 73.6(5) . .
C5 C1 Mo1 71.5(6) . .
C6 C1 Mo1 125.0(7) . .
C1 C2 C3 108.3(9) . .
C1 C2 C7 125.6(11) . .
C3 C2 C7 125.7(10) . .
C1 C2 Mo1 72.5(5) . .
C3 C2 Mo1 72.9(4) . .
C7 C2 Mo1 125.6(6) . .
C2 C3 C4 109.9(8) . .
C2 C3 C8 125.1(9) . .
C4 C3 C8 124.9(9) . .
C2 C3 Mo1 73.0(4) . .
C4 C3 Mo1 72.7(5) . .
C8 C3 Mo1 124.3(6) . .
C3 C4 C5 105.7(9) . .
C3 C4 C9 126.4(11) . .
C5 C4 C9 127.3(12) . .
C3 C4 Mo1 73.2(4) . .
C5 C4 Mo1 71.3(5) . .
C9 C4 Mo1 127.0(7) . .
C1 C5 C4 108.9(9) . .
C1 C5 C10 124.0(16) . .
C4 C5 C10 126.7(16) . .
C1 C5 Mo1 73.6(6) . .
C4 C5 Mo1 73.7(5) . .
C10 C5 Mo1 124.7(7) . .
C1 C6 H6A 109.5 . .
C1 C6 H6B 109.5 . .
H6A C6 H6B 109.5 . .
C1 C6 H6C 109.5 . .
H6A C6 H6C 109.5 . .
H6B C6 H6C 109.5 . .
C2 C7 H7A 109.5 . .
C2 C7 H7B 109.5 . .
H7A C7 H7B 109.5 . .
C2 C7 H7C 109.5 . .
H7A C7 H7C 109.5 . .
H7B C7 H7C 109.5 . .
C3 C8 H8A 109.5 . .
C3 C8 H8B 109.5 . .
H8A C8 H8B 109.5 . .
C3 C8 H8C 109.5 . .
H8A C8 H8C 109.5 . .
H8B C8 H8C 109.5 . .
C4 C9 H9A 109.5 . .
C4 C9 H9B 109.5 . .
H9A C9 H9B 109.5 . .
C4 C9 H9C 109.5 . .
H9A C9 H9C 109.5 . .
H9B C9 H9C 109.5 . .
C5 C10 H10A 109.5 . .
C5 C10 H10B 109.5 . .
H10A C10 H10B 109.5 . .
C5 C10 H10C 109.5 . .
H10A C10 H10C 109.5 . .
H10B C10 H10C 109.5 . .
C12 C11 C12 109.8(11) . 7_565
C12 C11 C14 124.9(5) . .
C12 C11 C14 124.9(5) 7_565 .
C12 C11 Mo2 74.2(5) . .
C12 C11 Mo2 74.2(5) 7_565 .
C14 C11 Mo2 123.7(8) . .
C11 C12 C13 107.5(8) . .
C11 C12 C15 127.5(9) . .
C13 C12 C15 124.8(9) . .
C11 C12 Mo2 71.6(5) . .
C13 C12 Mo2 70.8(4) . .
C15 C12 Mo2 127.3(6) . .
C12 C13 C13 107.5(5) . 7_565
C12 C13 C16 127.6(9) . .
C13 C13 C16 123.9(6) 7_565 .
C12 C13 Mo2 74.3(4) . .
C13 C13 Mo2 72.2(2) 7_565 .
C16 C13 Mo2 127.5(6) . .
C11 C14 H14A 110.2 . .
C11 C14 H14B 109.1 . .
H14A C14 H14B 109.5 . .
C12 C15 H15A 109.5 . .
C12 C15 H15B 109.5 . .
H15A C15 H15B 109.5 . .
C12 C15 H15C 109.5 . .
H15A C15 H15C 109.5 . .
H15B C15 H15C 109.5 . .
C13 C16 H16A 109.5 . .
C13 C16 H16B 109.5 . .
H16A C16 H16B 109.5 . .
C13 C16 H16C 109.5 . .
H16A C16 H16C 109.5 . .
H16B C16 H16C 109.5 . .
C18 C17 C22 121.6(10) . .
C18 C17 P1 122.1(8) . .
C22 C17 P1 116.2(9) . .
C18 C17 H17A 91.2 . .
C22 C17 H17A 91.2 . .
P1 C17 H17A 91.2 . .
C17 C18 C19 122.6(11) . .
C17 C18 H18A 106.7 . .
C19 C18 H18A 106.7 . .
C17 C18 H18B 106.7 . .
C19 C18 H18B 106.7 . .
H18A C18 H18B 106.6 . .
C18 C19 C20 116.1(11) . .
C18 C19 H19A 108.3 . .
C20 C19 H19A 108.3 . .
C18 C19 H19B 108.3 . .
C20 C19 H19B 108.3 . .
H19A C19 H19B 107.4 . .
C21 C20 C19 120.4(13) . .
C21 C20 H20A 107.2 . .
C19 C20 H20A 107.2 . .
C21 C20 H20B 107.2 . .
C19 C20 H20B 107.2 . .
H20A C20 H20B 106.9 . .
C20 C21 C22 124.9(12) . .
C20 C21 H21A 106.1 . .
C22 C21 H21A 106.1 . .
C20 C21 H21B 106.1 . .
C22 C21 H21B 106.1 . .
H21A C21 H21B 106.3 . .
C17 C22 C21 113.2(11) . .
C17 C22 H22A 108.9 . .
C21 C22 H22A 108.9 . .
C17 C22 H22B 108.9 . .
C21 C22 H22B 108.9 . .
H22A C22 H22B 107.8 . .
C24 C23 C24 109.2(11) . 7_565
C24 C23 P1 112.3(7) . .
C24 C23 P1 112.3(7) 7_565 .
C24 C23 H23A 107.6 . .
C24 C23 H23A 107.6 7_565 .
P1 C23 H23A 107.6 . .
C25 C24 C23 109.6(9) . .
C25 C24 H24A 109.8 . .
C23 C24 H24A 109.8 . .
C25 C24 H24B 109.8 . .
C23 C24 H24B 109.8 . .
H24A C24 H24B 108.2 . .
C26 C25 C24 112.9(10) . .
C26 C25 H25A 109.0 . .
C24 C25 H25A 109.0 . .
C26 C25 H25B 109.0 . .
C24 C25 H25B 109.0 . .
H25A C25 H25B 107.8 . .
C25 C26 C25 108.8(14) . 7_565
C25 C26 H26A 109.9 . .
C25 C26 H26A 109.9 7_565 .
C25 C26 H26B 109.9 . .
C25 C26 H26B 109.9 7_565 .
H26A C26 H26B 108.3 . .
F3 P2 F4 94.2(8) . 7_565
F3 P2 F4 94.2(8) . .
F4 P2 F4 90.9(6) 7_565 .
F3 P2 F1 173.6(13) . .
F4 P2 F1 90.2(8) 7_565 .
F4 P2 F1 90.2(8) . .
F3 P2 F2 89.4(8) . .
F4 P2 F2 176.1(8) 7_565 .
F4 P2 F2 90.2(5) . .
F1 P2 F2 86.0(8) . .
F3 P2 F2 89.4(8) . 7_565
F4 P2 F2 90.2(5) 7_565 7_565
F4 P2 F2 176.1(8) . 7_565
F1 P2 F2 86.0(8) . 7_565
F2 P2 F2 88.4(7) . 7_565
F7 P3 F5 179.3(12) . .
F7 P3 F6 95.9(8) . .
F5 P3 F6 84.1(8) . .
F7 P3 F6 95.9(8) . 7_565
F5 P3 F6 84.1(8) . 7_565
F6 P3 F6 166.7(15) . 7_565
F7 P3 F9 88.0(10) . .
F5 P3 F9 91.3(10) . .
F6 P3 F9 87.2(6) . .
F6 P3 F9 87.2(6) 7_565 .
F7 P3 F8 93.7(11) . .
F5 P3 F8 86.9(10) . .
F6 P3 F8 92.6(6) . .
F6 P3 F8 92.6(6) 7_565 .
F9 P3 F8 178.3(10) . .
C29 O1 C28 116.7(14) . .
C28 C27 H27A 109.5 . .
C28 C27 H27B 109.5 . .
H27A C27 H27B 109.5 . .
C28 C27 H27C 109.5 . .
H27A C27 H27C 109.5 . .
H27B C27 H27C 109.5 . .
C27 C28 O1 121.0(16) . .
C27 C28 H28A 107.1 . .
O1 C28 H28A 107.1 . .
C27 C28 H28B 107.1 . .
O1 C28 H28B 107.1 . .
H28A C28 H28B 106.8 . .
C30 C29 O1 144(2) . .
C30 C29 H29A 101.4 . .
O1 C29 H29A 102.1 . .
C30 C29 H29B 98.7 . .
O1 C29 H29B 101.1 . .
H29A C29 H29B 104.6 . .
C30 C30 C29 147.8(15) 7_565 .
C30 C30 H30B 94.7 7_565 .
C29 C30 H30B 111.8 . .
C30 C30 H30A 45.7 7_565 .
C29 C30 H30A 105.8 . .
H30B C30 H30A 109.7 . .
C30 C30 H30C 75.9 7_565 .
C29 C30 H30C 109.7 . .
H30B C30 H30C 109.5 . .
H30A C30 H30C 110.3 . .

loop_
_geom_bond_atom_site_label_1
_geom_bond_atom_site_label_2
_geom_bond_distance
_geom_bond_site_symmetry_2
Au1 P1 2.291(3) .
Au1 S1 2.4626(19) .
Au1 S1 2.4626(19) 7_565
Au1 S2 2.934(3) .
Au1 Mo2 3.0105(10) .
Mo1 S2 2.306(2) .
Mo1 S3 2.322(2) .
Mo1 C5 2.335(9) .
Mo1 S1 2.344(2) .
Mo1 C1 2.362(9) .
Mo1 C4 2.367(8) .
Mo1 C3 2.374(7) .
Mo1 C2 2.375(7) .
Mo1 Mo1 2.8201(12) 7_565
Mo1 Mo2 2.8377(10) .
Mo2 S3 2.314(3) .
Mo2 S1 2.3295(19) 7_565
Mo2 S1 2.3295(19) .
Mo2 C13 2.338(7) .
Mo2 C13 2.338(7) 7_565
Mo2 C11 2.350(10) .
Mo2 C12 2.383(7) .
Mo2 C12 2.383(7) 7_565
Mo2 Mo1 2.8377(10) 7_565
S2 Mo1 2.306(2) 7_565
S3 Mo1 2.322(2) 7_565
P1 C17 1.835(11) 7_565
P1 C17 1.835(11) .
P1 C23 1.852(13) .
C1 C2 1.381(15) .
C1 C5 1.409(17) .
C1 C6 1.536(16) .
C2 C3 1.390(11) .
C2 C7 1.497(14) .
C3 C4 1.391(12) .
C3 C8 1.565(13) .
C4 C5 1.414(16) .
C4 C9 1.506(14) .
C5 C10 1.511(18) .
C6 H6A 0.9600 .
C6 H6B 0.9600 .
C6 H6C 0.9600 .
C7 H7A 0.9600 .
C7 H7B 0.9600 .
C7 H7C 0.9600 .
C8 H8A 0.9600 .
C8 H8B 0.9600 .
C8 H8C 0.9600 .
C9 H9A 0.9600 .
C9 H9B 0.9600 .
C9 H9C 0.9600 .
C10 H10A 0.9600 .
C10 H10B 0.9600 .
C10 H10C 0.9600 .
C11 C12 1.393(10) .
C11 C12 1.393(10) 7_565
C11 C14 1.502(13) .
C12 C13 1.417(11) .
C12 C15 1.529(12) .
C13 C13 1.426(17) 7_565
C13 C16 1.494(13) .
C14 H14A 0.9599 .
C14 H14B 0.9601 .
C15 H15A 0.9600 .
C15 H15B 0.9600 .
C15 H15C 0.9600 .
C16 H16A 0.9600 .
C16 H16B 0.9600 .
C16 H16C 0.9600 .
C17 C18 1.336(16) .
C17 C22 1.474(13) .
C17 H17A 0.9800 .
C18 C19 1.465(14) .
C18 H18A 0.9700 .
C18 H18B 0.9700 .
C19 C20 1.497(16) .
C19 H19A 0.9700 .
C19 H19B 0.9700 .
C20 C21 1.26(2) .
C20 H20A 0.9700 .
C20 H20B 0.9700 .
C21 C22 1.532(19) .
C21 H21A 0.9700 .
C21 H21B 0.9700 .
C22 H22A 0.9700 .
C22 H22B 0.9700 .
C23 C24 1.514(11) .
C23 C24 1.514(11) 7_565
C23 H23A 0.9800 .
C24 C25 1.486(14) .
C24 H24A 0.9700 .
C24 H24B 0.9700 .
C25 C26 1.481(14) .
C25 H25A 0.9700 .
C25 H25B 0.9700 .
C26 C25 1.481(14) 7_565
C26 H26A 0.9700 .
C26 H26B 0.9700 .
P2 F3 1.488(14) .
P2 F4 1.522(8) 7_565
P2 F4 1.522(8) .
P2 F1 1.530(17) .
P2 F2 1.564(9) .
P2 F2 1.564(9) 7_565
P3 F7 1.475(14) .
P3 F5 1.509(16) .
P3 F6 1.550(13) .
P3 F6 1.550(13) 7_565
P3 F9 1.556(13) .
P3 F8 1.612(16) .
O1 C29 1.625(17) .
O1 C28 1.645(17) .
C27 C28 1.636(19) .
C27 H27A 0.9600 .
C27 H27B 0.9600 .
C27 H27C 0.9600 .
C28 H28A 0.9700 .
C28 H28B 0.9700 .
C29 C30 1.507(17) .
C29 H29A 0.9599 .
C29 H29B 0.9601 .
C30 C30 1.31(6) 7_565
C30 H30B 0.9598 .
C30 H30A 0.9417 .
C30 H30C 0.9600 .
